data_7045149
loop_
_publ_author_name
'Cardoso, Bernardo de P'
'Bernard-Schaaf, Jean-Marie'
'Shahane, Saurabh'
'Veiros, Luis F.'
'Chetcuti, Michael J.'
'Ritleng, Vincent'

_publ_section_title
;
 Displacement of \h<sup>5</sup>-cyclopentadienyl ligands from
 half-sandwich C,C-(NHC-cyanoalkyl)-nickel(ii) metallacycles: further
 insight into the structure of the resulting Cp-free nickelacycles and a
 catalytic activity study.
;
_journal_issue 5
_journal_name_full 'Dalton transactions (Cambridge, England : 2003)'
_journal_page_first 1535
_journal_page_last 1547
_journal_paper_doi 10.1039/c7dt04560c
_journal_volume 47
_journal_year 2018
_chemical_formula_moiety 'C12 H13 N3 Ni'
_chemical_formula_sum 'C12 H13 N3 Ni'
_chemical_formula_weight 257.96
_chemical_properties_physical Air-sensitive
_space_group_crystal_system monoclinic
_space_group_IT_number 14
_space_group_name_Hall '-P 2ybc'
_space_group_name_H-M_alt 'P 1 21/c 1'
_symmetry_space_group_name_Hall '-P 2ybc'
_symmetry_space_group_name_H-M 'P 1 21/c 1'
_atom_sites_solution_hydrogens geom
_atom_sites_solution_primary direct
_atom_sites_solution_secondary difmap
_audit_creation_method SHELXL-2013
_audit_update_record
;
2017-11-16 deposited with the CCDC.
2017-12-22 downloaded from the CCDC.
;
_cell_angle_alpha 90
_cell_angle_beta 118.3620(10)
_cell_angle_gamma 90
_cell_formula_units_Z 4
_cell_length_a 8.4784(2)
_cell_length_b 17.3913(5)
_cell_length_c 8.5806(2)
_cell_measurement_reflns_used 8234
_cell_measurement_temperature 173(2)
_cell_measurement_theta_max 32.97
_cell_measurement_theta_min 2.73
_cell_volume 1113.34(5)
_computing_cell_refinement 'Bruker SAINT'
_computing_data_collection 'Bruker APEX2'
_computing_data_reduction 'Bruker SAINT'
_computing_molecular_graphics 'Mercury (Macrae et al., 2008)'
_computing_publication_material 'SHELXL-2013 (Sheldrick, 2013)'
_computing_structure_refinement 'SHELXL-2013 (Sheldrick, 2013)'
_computing_structure_solution 'SHELXS-2013 (Sheldrick, 2013)'
_diffrn_ambient_temperature 173(2)
_diffrn_measured_fraction_theta_full 1.000
_diffrn_measured_fraction_theta_max 0.995
_diffrn_measurement_device_type 'Bruker APEX-II CCD'
_diffrn_measurement_method '\f and \w scans'
_diffrn_radiation_monochromator triumph
_diffrn_radiation_type MoK\a
_diffrn_radiation_wavelength 0.71073
_diffrn_reflns_av_R_equivalents 0.0196
_diffrn_reflns_av_unetI/netI 0.0197
_diffrn_reflns_Laue_measured_fraction_full 1.000
_diffrn_reflns_Laue_measured_fraction_max 0.995
_diffrn_reflns_limit_h_max 12
_diffrn_reflns_limit_h_min -12
_diffrn_reflns_limit_k_max 17
_diffrn_reflns_limit_k_min -26
_diffrn_reflns_limit_l_max 11
_diffrn_reflns_limit_l_min -13
_diffrn_reflns_number 16574
_diffrn_reflns_point_group_measured_fraction_full 1.000
_diffrn_reflns_point_group_measured_fraction_max 0.995
_diffrn_reflns_theta_full 25.242
_diffrn_reflns_theta_max 33.049
_diffrn_reflns_theta_min 2.342
_diffrn_source 'sealed tube'
_exptl_absorpt_coefficient_mu 1.716
_exptl_absorpt_correction_T_max 0.7465
_exptl_absorpt_correction_T_min 0.6698
_exptl_absorpt_correction_type multi-scan
_exptl_absorpt_process_details sadabs
_exptl_crystal_colour green
_exptl_crystal_density_diffrn 1.539
_exptl_crystal_description prism
_exptl_crystal_F_000 536
_exptl_crystal_recrystallization_method 'Re-crystallisation from solvent: thf'
_exptl_crystal_size_max 0.320
_exptl_crystal_size_mid 0.200
_exptl_crystal_size_min 0.140
_refine_diff_density_max 0.419
_refine_diff_density_min -0.267
_refine_diff_density_rms 0.058
_refine_ls_extinction_method none
_refine_ls_goodness_of_fit_ref 1.050
_refine_ls_hydrogen_treatment constr
_refine_ls_matrix_type full
_refine_ls_number_parameters 146
_refine_ls_number_reflns 4192
_refine_ls_number_restraints 0
_refine_ls_restrained_S_all 1.050
_refine_ls_R_factor_all 0.0347
_refine_ls_R_factor_gt 0.0260
_refine_ls_shift/su_max 0.002
_refine_ls_shift/su_mean 0.000
_refine_ls_structure_factor_coef Fsqd
_refine_ls_weighting_details 'w=1/[\s^2^(Fo^2^)+(0.0325P)^2^+0.2627P] where P=(Fo^2^+2Fc^2^)/3'
_refine_ls_weighting_scheme calc
_refine_ls_wR_factor_gt 0.0617
_refine_ls_wR_factor_ref 0.0648
_reflns_Friedel_coverage 0.000
_reflns_number_gt 3557
_reflns_number_total 4192
_reflns_threshold_expression 'I > 2\s(I)'
_cod_data_source_file c7dt04560c2.cif
_cod_data_source_block mcbc160928
_cod_depositor_comments 'Adding full bibliography for 7045149--7045150.cif.'
_cod_database_code 7045149
_shelx_space_group_comment
;
The symmetry employed for this shelxl refinement is uniquely defined
by the following loop, which should always be used as a source of
symmetry information in preference to the above space-group names.
They are only intended as comments.
;
_shelx_estimated_absorpt_t_min 0.610
_shelx_estimated_absorpt_t_max 0.795
_shelxl_version_number 2013-4

loop_
_space_group_symop_operation_xyz
'x, y, z'
'-x, y+1/2, -z+1/2'
'-x, -y, -z'
'x, -y-1/2, z-1/2'

loop_
_atom_site_label
_atom_site_type_symbol
_atom_site_fract_x
_atom_site_fract_y
_atom_site_fract_z
_atom_site_U_iso_or_equiv
_atom_site_adp_type
_atom_site_occupancy
_atom_site_site_symmetry_order
_atom_site_calc_flag
_atom_site_refinement_flags_posn
_atom_site_refinement_flags_adp
C1 C 0.42580(14) 0.88558(6) 0.94762(14) 0.01858(19) Uani 1 1 d . .
C2 C 0.49196(17) 0.93028(8) 1.21935(16) 0.0275(2) Uani 1 1 d . .
H2 H 0.4797 0.9555 1.3113 0.033 Uiso 1 1 calc R U
C3 C 0.63753(16) 0.89275(8) 1.23588(16) 0.0275(2) Uani 1 1 d . .
H3 H 0.7475 0.8857 1.3415 0.033 Uiso 1 1 calc R U
C4 C 0.18406(16) 0.95817(8) 0.97201(18) 0.0310(3) Uani 1 1 d . .
H4A H 0.1734 1.0023 0.8967 0.046 Uiso 1 1 calc R U
H4B H 0.1636 0.9750 1.0700 0.046 Uiso 1 1 calc R U
H4C H 0.0948 0.9193 0.9018 0.046 Uiso 1 1 calc R U
C5 C 0.69809(16) 0.81853(8) 1.00978(17) 0.0283(2) Uani 1 1 d . .
H5A H 0.7092 0.7657 1.0568 0.034 Uiso 1 1 calc R U
H5B H 0.8199 0.8399 1.0524 0.034 Uiso 1 1 calc R U
C6 C 0.59669(16) 0.81762(7) 0.80673(17) 0.0238(2) Uani 1 1 d . .
H6 H 0.5971 0.7642 0.7637 0.029 Uiso 1 1 calc R U
C7 C 0.67437(16) 0.86968(7) 0.72994(17) 0.0244(2) Uani 1 1 d . .
C8 C 0.07013(17) 0.81962(8) 0.58680(17) 0.0301(3) Uani 1 1 d . .
H8 H 0.0054 0.8007 0.6437 0.036 Uiso 1 1 calc R U
C9 C 0.1606(2) 0.77531(8) 0.51920(18) 0.0351(3) Uani 1 1 d . .
H9 H 0.1671 0.7208 0.5199 0.042 Uiso 1 1 calc R U
C10 C 0.2421(2) 0.82698(9) 0.44838(18) 0.0353(3) Uani 1 1 d . .
H10 H 0.3185 0.8125 0.4007 0.042 Uiso 1 1 calc R U
C11 C 0.19024(18) 0.90299(8) 0.46109(16) 0.0308(3) Uani 1 1 d . .
H11 H 0.2165 0.9481 0.4151 0.037 Uiso 1 1 calc R U
C12 C 0.09216(16) 0.89893(8) 0.55514(16) 0.0272(2) Uani 1 1 d . .
H12 H 0.0479 0.9417 0.5916 0.033 Uiso 1 1 calc R U
N1 N 0.36264(13) 0.92541(6) 1.04261(13) 0.02165(18) Uani 1 1 d . .
N2 N 0.59545(13) 0.86647(6) 1.06877(13) 0.02165(18) Uani 1 1 d . .
N3 N 0.73503(16) 0.91200(7) 0.67011(16) 0.0339(2) Uani 1 1 d . .
Ni1 Ni 0.34723(2) 0.85190(2) 0.71830(2) 0.01819(5) Uani 1 1 d . .

loop_
_atom_site_aniso_label
_atom_site_aniso_U_11
_atom_site_aniso_U_22
_atom_site_aniso_U_33
_atom_site_aniso_U_23
_atom_site_aniso_U_13
_atom_site_aniso_U_12
C1 0.0145(4) 0.0192(5) 0.0204(5) -0.0004(4) 0.0070(4) 0.0002(4)
C2 0.0274(6) 0.0321(6) 0.0188(5) -0.0061(4) 0.0076(4) -0.0051(5)
C3 0.0215(5) 0.0340(6) 0.0186(5) 0.0016(4) 0.0025(4) -0.0034(5)
C4 0.0220(5) 0.0366(7) 0.0329(6) -0.0083(5) 0.0118(5) 0.0064(5)
C5 0.0217(5) 0.0328(6) 0.0333(6) 0.0115(5) 0.0155(5) 0.0113(5)
C6 0.0236(5) 0.0194(5) 0.0328(6) 0.0009(4) 0.0171(5) 0.0029(4)
C7 0.0219(5) 0.0284(5) 0.0259(5) -0.0030(4) 0.0137(4) 0.0015(4)
C8 0.0206(5) 0.0368(7) 0.0251(6) 0.0025(5) 0.0045(4) -0.0091(5)
C9 0.0402(7) 0.0245(6) 0.0290(6) -0.0078(5) 0.0069(6) -0.0074(5)
C10 0.0377(7) 0.0446(8) 0.0229(6) -0.0094(5) 0.0139(5) -0.0022(6)
C11 0.0339(6) 0.0335(6) 0.0190(5) 0.0045(5) 0.0076(5) -0.0053(5)
C12 0.0213(5) 0.0291(6) 0.0215(5) 0.0007(4) 0.0023(4) 0.0034(4)
N1 0.0178(4) 0.0250(5) 0.0199(4) -0.0047(3) 0.0071(3) -0.0001(3)
N2 0.0154(4) 0.0265(5) 0.0204(4) 0.0039(3) 0.0064(3) 0.0022(3)
N3 0.0316(6) 0.0432(7) 0.0305(6) 0.0007(5) 0.0176(5) -0.0049(5)
Ni1 0.01744(7) 0.01866(7) 0.01836(7) -0.00145(5) 0.00842(5) 0.00013(5)

loop_
_atom_type_symbol
_atom_type_description
_atom_type_scat_dispersion_real
_atom_type_scat_dispersion_imag
_atom_type_scat_source
C C 0.0033 0.0016 'International Tables Vol C Tables 4.2.6.8 and 6.1.1.4'
H H 0.0000 0.0000 'International Tables Vol C Tables 4.2.6.8 and 6.1.1.4'
N N 0.0061 0.0033 'International Tables Vol C Tables 4.2.6.8 and 6.1.1.4'
Ni Ni 0.3393 1.1124 'International Tables Vol C Tables 4.2.6.8 and 6.1.1.4'

loop_
_geom_angle_atom_site_label_1
_geom_angle_atom_site_label_2
_geom_angle_atom_site_label_3
_geom_angle
N2 C1 N1 104.00(9)
N2 C1 Ni1 116.95(8)
N1 C1 Ni1 139.04(8)
C3 C2 N1 107.15(11)
C3 C2 H2 126.4
N1 C2 H2 126.4
C2 C3 N2 106.26(10)
C2 C3 H3 126.9
N2 C3 H3 126.9
N1 C4 H4A 109.5
N1 C4 H4B 109.5
H4A C4 H4B 109.5
N1 C4 H4C 109.5
H4A C4 H4C 109.5
H4B C4 H4C 109.5
N2 C5 C6 107.17(9)
N2 C5 H5A 110.3
C6 C5 H5A 110.3
N2 C5 H5B 110.3
C6 C5 H5B 110.3
H5A C5 H5B 108.5
C7 C6 C5 112.31(11)
C7 C6 Ni1 105.82(8)
C5 C6 Ni1 110.76(8)
C7 C6 H6 109.3
C5 C6 H6 109.3
Ni1 C6 H6 109.3
N3 C7 C6 178.84(14)
C9 C8 C12 107.81(12)
C9 C8 Ni1 71.42(8)
C12 C8 Ni1 68.84(7)
C9 C8 H8 126.1
C12 C8 H8 126.1
Ni1 C8 H8 125.2
C8 C9 C10 107.54(12)
C8 C9 Ni1 70.71(7)
C10 C9 Ni1 68.13(7)
C8 C9 H9 126.2
C10 C9 H9 126.2
Ni1 C9 H9 126.5
C11 C10 C9 108.88(13)
C11 C10 Ni1 72.88(7)
C9 C10 Ni1 72.45(8)
C11 C10 H10 125.6
C9 C10 H10 125.6
Ni1 C10 H10 120.8
C12 C11 C10 106.68(12)
C12 C11 Ni1 68.78(7)
C10 C11 Ni1 68.28(7)
C12 C11 H11 126.7
C10 C11 H11 126.7
Ni1 C11 H11 127.8
C11 C12 C8 108.78(12)
C11 C12 Ni1 72.60(7)
C8 C12 Ni1 71.68(7)
C11 C12 H12 125.6
C8 C12 H12 125.6
Ni1 C12 H12 121.8
C1 N1 C2 110.76(10)
C1 N1 C4 125.40(10)
C2 N1 C4 123.83(10)
C1 N2 C3 111.82(10)
C1 N2 C5 117.68(10)
C3 N2 C5 130.33(10)
C1 Ni1 C6 84.71(5)
C1 Ni1 C10 172.86(5)
C6 Ni1 C10 100.28(6)
C1 Ni1 C12 108.78(5)
C6 Ni1 C12 161.79(5)
C10 Ni1 C12 65.27(6)
C1 Ni1 C8 113.23(5)
C6 Ni1 C8 146.28(5)
C10 Ni1 C8 65.10(6)
C12 Ni1 C8 39.48(5)
C1 Ni1 C9 143.04(5)
C6 Ni1 C9 111.63(6)
C10 Ni1 C9 39.42(6)
C12 Ni1 C9 64.95(5)
C8 Ni1 C9 37.87(6)
C1 Ni1 C11 134.04(5)
C6 Ni1 C11 123.18(5)
C10 Ni1 C11 38.83(6)
C12 Ni1 C11 38.62(5)
C8 Ni1 C11 65.11(5)
C9 Ni1 C11 65.07(5)

loop_
_geom_bond_atom_site_label_1
_geom_bond_atom_site_label_2
_geom_bond_distance
C1 N2 1.3563(14)
C1 N1 1.3585(14)
C1 Ni1 1.8475(11)
C2 C3 1.3429(19)
C2 N1 1.3890(15)
C2 H2 0.9500
C3 N2 1.3807(16)
C3 H3 0.9500
C4 N1 1.4534(15)
C4 H4A 0.9800
C4 H4B 0.9800
C4 H4C 0.9800
C5 N2 1.4585(15)
C5 C6 1.5336(18)
C5 H5A 0.9900
C5 H5B 0.9900
C6 C7 1.4491(17)
C6 Ni1 1.9697(11)
C6 H6 1.0000
C7 N3 1.1491(17)
C8 C9 1.393(2)
C8 C12 1.4350(19)
C8 Ni1 2.1423(12)
C8 H8 0.9500
C9 C10 1.433(2)
C9 Ni1 2.1514(13)
C9 H9 0.9500
C10 C11 1.413(2)
C10 Ni1 2.0941(13)
C10 H10 0.9500
C11 C12 1.4090(19)
C11 Ni1 2.1543(12)
C11 H11 0.9500
C12 Ni1 2.1045(12)
C12 H12 0.9500

loop_
_geom_torsion_atom_site_label_1
_geom_torsion_atom_site_label_2
_geom_torsion_atom_site_label_3
_geom_torsion_atom_site_label_4
_geom_torsion
N1 C2 C3 N2 0.73(14)
N2 C5 C6 C7 100.66(12)
N2 C5 C6 Ni1 -17.41(12)
C12 C8 C9 C10 1.10(15)
Ni1 C8 C9 C10 -58.37(9)
C12 C8 C9 Ni1 59.47(8)
C8 C9 C10 C11 -4.26(16)
Ni1 C9 C10 C11 -64.25(9)
C8 C9 C10 Ni1 59.99(9)
C9 C10 C11 C12 5.71(15)
Ni1 C10 C11 C12 -58.27(9)
C9 C10 C11 Ni1 63.97(10)
C10 C11 C12 C8 -5.02(14)
Ni1 C11 C12 C8 -62.96(8)
C10 C11 C12 Ni1 57.95(9)
C9 C8 C12 C11 2.45(14)
Ni1 C8 C12 C11 63.55(9)
C9 C8 C12 Ni1 -61.10(9)
N2 C1 N1 C2 -0.18(13)
Ni1 C1 N1 C2 178.37(11)
N2 C1 N1 C4 -179.53(11)
Ni1 C1 N1 C4 -1.0(2)
C3 C2 N1 C1 -0.36(14)
C3 C2 N1 C4 179.01(12)
N1 C1 N2 C3 0.66(13)
Ni1 C1 N2 C3 -178.28(8)
N1 C1 N2 C5 176.40(10)
Ni1 C1 N2 C5 -2.54(14)
C2 C3 N2 C1 -0.90(14)
C2 C3 N2 C5 -175.94(12)
C6 C5 N2 C1 13.28(14)
C6 C5 N2 C3 -171.91(12)
N2 C1 Ni1 C6 -6.80(9)
N1 C1 Ni1 C6 174.78(13)
N2 C1 Ni1 C12 -174.25(8)
N1 C1 Ni1 C12 7.33(14)
N2 C1 Ni1 C8 143.58(9)
N1 C1 Ni1 C8 -34.84(14)
N2 C1 Ni1 C9 112.72(11)
N1 C1 Ni1 C9 -65.70(16)
N2 C1 Ni1 C11 -139.25(9)
N1 C1 Ni1 C11 42.33(16)
